data_7221709
loop_
_publ_author_name
'Lalwani, Komal G.'
'Aher, Ravindra D.'
'Sudalai, Arumugam'

_publ_section_title
;
 Organocatalytic [4+1]-annulation approach for the synthesis of densely
 functionalized pyrazolidine carboxylates
;
_journal_issue 80
_journal_name_full 'RSC Adv.'
_journal_page_first 65554
_journal_paper_doi 10.1039/C5RA09583B
_journal_volume 5
_journal_year 2015
_chemical_absolute_configuration syn
_chemical_formula_moiety 'C25 H34 N3 O10'
_chemical_formula_sum 'C25 H34 N3 O10'
_chemical_formula_weight 536.55
_chemical_name_systematic PYR_07
_space_group_IT_number 19
_symmetry_cell_setting orthorhombic
_symmetry_space_group_name_Hall 'P 2ac 2ab'
_symmetry_space_group_name_H-M 'P 21 21 21'
_atom_sites_solution_hydrogens geom
_atom_sites_solution_primary direct
_atom_sites_solution_secondary difmap
_audit_creation_method SHELXL-97
_audit_update_record
;
2014-12-30 deposited with the CCDC.
2015-07-31 downloaded from the CCDC.
;
_cell_angle_alpha 90.00
_cell_angle_beta 90.00
_cell_angle_gamma 90.00
_cell_formula_units_Z 4
_cell_length_a 10.9122(16)
_cell_length_b 11.4715(18)
_cell_length_c 23.486(3)
_cell_measurement_reflns_used 4682
_cell_measurement_temperature 296(2)
_cell_measurement_theta_max 22.07
_cell_measurement_theta_min 2.48
_cell_volume 2940.0(7)
_computing_cell_refinement 'Bruker SAINT'
_computing_data_collection 'Bruker APEX2'
_computing_data_reduction 'Bruker SAINT'
_computing_molecular_graphics 'Bruker SHELXTL'
_computing_publication_material 'Bruker SHELXTL'
_computing_structure_refinement 'SHELXL-97 (Sheldrick, 2008)'
_computing_structure_solution 'SHELXS-97 (Sheldrick, 2008)'
_diffrn_ambient_temperature 296(2)
_diffrn_measured_fraction_theta_full 0.998
_diffrn_measured_fraction_theta_max 0.998
_diffrn_measurement_device_type 'Bruker APEX-II CCD'
_diffrn_measurement_method '\f and \w scans'
_diffrn_radiation_monochromator graphite
_diffrn_radiation_source 'fine-focus sealed tube'
_diffrn_radiation_type MoK\a
_diffrn_radiation_wavelength 0.71073
_diffrn_reflns_av_R_equivalents 0.0749
_diffrn_reflns_av_sigmaI/netI 0.1027
_diffrn_reflns_limit_h_max 7
_diffrn_reflns_limit_h_min -12
_diffrn_reflns_limit_k_max 13
_diffrn_reflns_limit_k_min -11
_diffrn_reflns_limit_l_max 27
_diffrn_reflns_limit_l_min -13
_diffrn_reflns_number 11426
_diffrn_reflns_theta_full 25.00
_diffrn_reflns_theta_max 25.00
_diffrn_reflns_theta_min 1.98
_exptl_absorpt_coefficient_mu 0.094
_exptl_absorpt_correction_T_max 0.9897
_exptl_absorpt_correction_T_min 0.9562
_exptl_absorpt_correction_type multi-scan
_exptl_absorpt_process_details SADABS,(BRUKER,2006)
_exptl_crystal_colour COLOURLESS
_exptl_crystal_density_diffrn 1.212
_exptl_crystal_density_method 'not measured'
_exptl_crystal_description PLATE
_exptl_crystal_F_000 1140
_exptl_crystal_size_max 0.48
_exptl_crystal_size_mid 0.45
_exptl_crystal_size_min 0.11
_refine_diff_density_max 0.343
_refine_diff_density_min -0.287
_refine_diff_density_rms 0.081
_refine_ls_abs_structure_details 'Flack H D (1983), Acta Cryst. A39, 876-881'
_refine_ls_abs_structure_Flack 0.8(19)
_refine_ls_extinction_coef 0.019(3)
_refine_ls_extinction_expression Fc^*^=kFc[1+0.001xFc^2^\l^3^/sin(2\q)]^-1/4^
_refine_ls_extinction_method SHELXL
_refine_ls_goodness_of_fit_ref 1.043
_refine_ls_hydrogen_treatment constr
_refine_ls_matrix_type full
_refine_ls_number_parameters 350
_refine_ls_number_reflns 5061
_refine_ls_number_restraints 0
_refine_ls_restrained_S_all 1.043
_refine_ls_R_factor_all 0.1004
_refine_ls_R_factor_gt 0.0774
_refine_ls_shift/su_max 0.000
_refine_ls_shift/su_mean 0.000
_refine_ls_structure_factor_coef Fsqd
_refine_ls_weighting_details 'calc w=1/[\s^2^(Fo^2^)+(0.1047P)^2^+0.3310P] where P=(Fo^2^+2Fc^2^)/3'
_refine_ls_weighting_scheme calc
_refine_ls_wR_factor_gt 0.1916
_refine_ls_wR_factor_ref 0.2113
_reflns_number_gt 3619
_reflns_number_total 5061
_reflns_threshold_expression >2sigma(I)
_cod_data_source_file c5ra09583b2.cif
_cod_data_source_block pyr_07
_cod_depositor_comments
;
The following automatic conversions were performed:

'_symmetry_cell_setting' value 'Orthorhombic' changed to
'orthorhombic' according to
/usr/data/users/saulius/crontab/automatic-downloads/rss-feeds/RSC/lib/dictionaries/cif_core.dic
dictionary named 'cif_core.dic' version 2.4.2 from 2011-04-26.

'_exptl_absorpt_correction_type' value 'MULTI-SCAN' changed to
'multi-scan' according to
/usr/data/users/saulius/crontab/automatic-downloads/rss-feeds/RSC/lib/dictionaries/cif_core.dic
dictionary named 'cif_core.dic' version 2.4.2 from 2011-04-26.

'_refine_ls_hydrogen_treatment' value 'CONSTR' changed to 'constr'
according to
/usr/data/users/saulius/crontab/automatic-downloads/rss-feeds/RSC/lib/dictionaries/cif_core.dic
dictionary named 'cif_core.dic' version 2.4.2 from 2011-04-26.

Automatic conversion script
Id: cif_fix_values 3271 2015-04-21 07:52:19Z andrius 
;
_cod_original_cell_volume 2939.9(8)
_cod_original_sg_symbol_H-M 'P2(1)2(1)2(1) '
_cod_database_code 7221709

loop_
_symmetry_equiv_pos_as_xyz
'x, y, z'
'-x+1/2, -y, z+1/2'
'-x, y+1/2, -z+1/2'
'x+1/2, -y+1/2, -z'

loop_
_atom_site_label
_atom_site_type_symbol
_atom_site_fract_x
_atom_site_fract_y
_atom_site_fract_z
_atom_site_U_iso_or_equiv
_atom_site_adp_type
_atom_site_occupancy
_atom_site_symmetry_multiplicity
_atom_site_calc_flag
_atom_site_refinement_flags
O1 O 0.2405(3) 0.2880(3) 0.09477(19) 0.0992(12) Uani 1 1 d .
O2 O 0.3922(3) 0.4256(3) 0.10927(17) 0.0924(11) Uani 1 1 d .
O3 O -0.1207(5) 0.4994(4) 0.0133(3) 0.168(3) Uani 1 1 d .
O4 O -0.0581(4) 0.6619(4) -0.0123(2) 0.1266(16) Uani 1 1 d .
O5 O 0.3839(3) 1.0354(3) 0.13487(18) 0.1015(12) Uani 1 1 d .
O6 O 0.3776(3) 0.8421(2) 0.15448(13) 0.0700(8) Uani 1 1 d .
O7 O 0.1385(3) 0.8209(3) 0.22497(12) 0.0826(9) Uani 1 1 d .
O8 O 0.0211(3) 0.7021(2) 0.16979(11) 0.0766(9) Uani 1 1 d .
O9 O -0.0573(3) 1.1695(3) 0.03072(16) 0.0890(10) Uani 1 1 d .
O10 O -0.2174(5) 1.1325(4) 0.0844(3) 0.163(2) Uani 1 1 d .
N1 N -0.0400(4) 0.5686(4) 0.01009(18) 0.0779(10) Uani 1 1 d .
N2 N 0.1444(3) 0.8279(2) 0.12773(12) 0.0528(7) Uani 1 1 d .
N3 N 0.2070(3) 0.9353(3) 0.12726(15) 0.0628(9) Uani 1 1 d .
C1 C 0.0799(3) 0.5403(3) 0.03466(16) 0.0565(9) Uani 1 1 d .
C2 C 0.1685(3) 0.6262(3) 0.04292(15) 0.0528(9) Uani 1 1 d .
C3 C 0.2784(4) 0.5924(3) 0.06903(17) 0.0590(10) Uani 1 1 d .
H3 H 0.3401 0.6465 0.0759 0.071 Uiso 1 1 calc R
C4 C 0.2929(4) 0.4773(3) 0.08434(19) 0.0652(10) Uani 1 1 d .
C5 C 0.2026(4) 0.3954(3) 0.0750(2) 0.0662(11) Uani 1 1 d .
C6 C 0.0930(4) 0.4236(3) 0.05061(19) 0.0677(11) Uani 1 1 d .
H6 H 0.0312 0.3689 0.0450 0.081 Uiso 1 1 calc R
C7 C 0.3634(5) 0.3026(4) 0.1106(3) 0.0962(16) Uani 1 1 d .
H7A H 0.4163 0.2606 0.0845 0.115 Uiso 1 1 calc R
H7B H 0.3765 0.2720 0.1486 0.115 Uiso 1 1 calc R
C8 C 0.1539(4) 0.7548(3) 0.02858(16) 0.0594(10) Uani 1 1 d .
H8A H 0.1151 0.7623 -0.0084 0.071 Uiso 1 1 calc R
H8B H 0.2342 0.7907 0.0263 0.071 Uiso 1 1 calc R
C9 C 0.0766(3) 0.8191(3) 0.07330(15) 0.0521(9) Uani 1 1 d .
H9 H -0.0007 0.7774 0.0794 0.063 Uiso 1 1 calc R
C10 C 0.1029(4) 0.7882(3) 0.17903(17) 0.0600(10) Uani 1 1 d .
C11 C -0.0233(5) 0.6269(4) 0.21610(18) 0.0799(14) Uani 1 1 d .
C12 C 0.0813(7) 0.5637(5) 0.2426(3) 0.117(2) Uani 1 1 d .
H12A H 0.1239 0.5197 0.2140 0.176 Uiso 1 1 calc R
H12B H 0.0511 0.5118 0.2714 0.176 Uiso 1 1 calc R
H12C H 0.1365 0.6189 0.2595 0.176 Uiso 1 1 calc R
C13 C -0.1107(7) 0.5472(5) 0.1847(3) 0.127(3) Uani 1 1 d .
H13A H -0.1662 0.5931 0.1623 0.190 Uiso 1 1 calc R
H13B H -0.1562 0.5017 0.2117 0.190 Uiso 1 1 calc R
H13C H -0.0650 0.4962 0.1602 0.190 Uiso 1 1 calc R
C14 C -0.0951(8) 0.7008(7) 0.2595(3) 0.139(3) Uani 1 1 d .
H14A H -0.0398 0.7306 0.2877 0.209 Uiso 1 1 calc R
H14B H -0.1562 0.6532 0.2775 0.209 Uiso 1 1 calc R
H14C H -0.1342 0.7645 0.2402 0.209 Uiso 1 1 calc R
C15 C 0.3293(4) 0.9440(4) 0.13880(19) 0.0669(11) Uani 1 1 d .
C16 C 0.4984(5) 0.8369(4) 0.1832(2) 0.0810(13) Uani 1 1 d .
C17 C 0.5997(6) 0.8664(7) 0.1423(3) 0.138(3) Uani 1 1 d .
H17A H 0.5898 0.8218 0.1080 0.206 Uiso 1 1 calc R
H17B H 0.6774 0.8481 0.1594 0.206 Uiso 1 1 calc R
H17C H 0.5967 0.9480 0.1334 0.206 Uiso 1 1 calc R
C18 C 0.4958(9) 0.9168(6) 0.2357(3) 0.144(3) Uani 1 1 d .
H18A H 0.4919 0.9966 0.2236 0.216 Uiso 1 1 calc R
H18B H 0.5688 0.9048 0.2578 0.216 Uiso 1 1 calc R
H18C H 0.4252 0.8988 0.2584 0.216 Uiso 1 1 calc R
C19 C 0.5026(7) 0.7108(5) 0.2025(4) 0.132(3) Uani 1 1 d .
H19A H 0.4316 0.6939 0.2252 0.197 Uiso 1 1 calc R
H19B H 0.5752 0.6980 0.2247 0.197 Uiso 1 1 calc R
H19C H 0.5038 0.6607 0.1698 0.197 Uiso 1 1 calc R
C20 C 0.0498(3) 0.9483(3) 0.05768(15) 0.0520(9) Uani 1 1 d .
H20 H 0.0612 0.9596 0.0167 0.062 Uiso 1 1 calc R
C21 C 0.1465(4) 1.0179(4) 0.0901(2) 0.0792(13) Uani 1 1 d .
H21A H 0.2048 1.0526 0.0639 0.095 Uiso 1 1 calc R
H21B H 0.1084 1.0796 0.1122 0.095 Uiso 1 1 calc R
C22 C -0.0800(4) 0.9813(4) 0.07391(19) 0.0666(11) Uani 1 1 d .
H22A H -0.1362 0.9291 0.0546 0.080 Uiso 1 1 calc R
H22B H -0.0901 0.9696 0.1145 0.080 Uiso 1 1 calc R
C23 C -0.1141(4) 1.1034(4) 0.0599(2) 0.0759(12) Uani 1 1 d .
C24 C -0.2645(9) 1.2522(7) 0.0730(5) 0.194(5) Uani 1 1 d .
H24A H -0.1999 1.3004 0.0572 0.233 Uiso 1 1 calc R
H24B H -0.3312 1.2490 0.0458 0.233 Uiso 1 1 calc R
C25 C -0.3045(10) 1.2983(7) 0.1226(6) 0.193(5) Uani 1 1 d .
H25A H -0.2994 1.2551 0.1560 0.231 Uiso 1 1 calc R
H25B H -0.3371 1.3732 0.1233 0.231 Uiso 1 1 calc R

loop_
_atom_site_aniso_label
_atom_site_aniso_U_11
_atom_site_aniso_U_22
_atom_site_aniso_U_33
_atom_site_aniso_U_23
_atom_site_aniso_U_13
_atom_site_aniso_U_12
O1 0.096(2) 0.0430(17) 0.159(3) 0.0123(19) -0.035(2) 0.0046(15)
O2 0.082(2) 0.0524(18) 0.143(3) 0.0055(18) -0.038(2) 0.0057(16)
O3 0.092(3) 0.128(4) 0.284(7) 0.071(4) -0.072(4) -0.032(3)
O4 0.101(3) 0.098(3) 0.181(4) 0.032(3) -0.054(3) 0.014(2)
O5 0.093(2) 0.0533(18) 0.158(3) 0.028(2) -0.041(2) -0.0233(18)
O6 0.0751(17) 0.0485(15) 0.0863(19) 0.0058(14) -0.0193(15) -0.0041(14)
O7 0.124(3) 0.0681(19) 0.0558(16) -0.0126(15) 0.0017(17) -0.0111(19)
O8 0.116(2) 0.0625(18) 0.0513(14) 0.0092(13) 0.0064(15) -0.0319(17)
O9 0.094(2) 0.0528(18) 0.121(3) 0.0147(18) 0.002(2) 0.0123(18)
O10 0.139(4) 0.082(3) 0.268(6) 0.032(3) 0.099(4) 0.043(3)
N1 0.074(2) 0.062(2) 0.097(3) -0.002(2) -0.023(2) 0.001(2)
N2 0.0693(18) 0.0359(15) 0.0534(16) 0.0050(13) 0.0015(15) -0.0088(14)
N3 0.073(2) 0.0352(17) 0.080(2) 0.0116(16) -0.0142(18) -0.0047(16)
C1 0.065(2) 0.043(2) 0.062(2) -0.0057(17) -0.0078(18) 0.0022(17)
C2 0.065(2) 0.043(2) 0.0497(19) -0.0062(16) 0.0023(17) 0.0020(17)
C3 0.063(2) 0.039(2) 0.075(2) -0.0048(18) -0.007(2) -0.0080(17)
C4 0.065(2) 0.048(2) 0.083(3) -0.001(2) -0.010(2) 0.0041(19)
C5 0.072(2) 0.035(2) 0.091(3) 0.003(2) -0.006(2) 0.0031(19)
C6 0.069(2) 0.044(2) 0.091(3) -0.005(2) -0.008(2) -0.0048(19)
C7 0.099(4) 0.056(3) 0.133(4) 0.007(3) -0.025(3) 0.015(3)
C8 0.076(2) 0.043(2) 0.059(2) 0.0039(17) 0.002(2) 0.0023(18)
C9 0.0581(19) 0.0389(19) 0.059(2) 0.0045(16) -0.0018(17) -0.0017(16)
C10 0.087(3) 0.038(2) 0.055(2) 0.0018(17) 0.001(2) 0.0003(19)
C11 0.114(4) 0.068(3) 0.057(2) 0.020(2) 0.013(2) -0.016(3)
C12 0.161(6) 0.079(4) 0.112(4) 0.026(3) -0.009(4) -0.014(4)
C13 0.173(6) 0.108(5) 0.099(4) 0.031(3) -0.004(4) -0.081(5)
C14 0.176(7) 0.142(6) 0.099(4) 0.013(4) 0.060(5) -0.030(5)
C15 0.071(2) 0.048(3) 0.082(3) 0.011(2) -0.013(2) -0.006(2)
C16 0.092(3) 0.059(3) 0.093(3) 0.007(2) -0.025(3) 0.001(2)
C17 0.087(4) 0.199(8) 0.127(5) 0.039(5) 0.009(4) 0.010(5)
C18 0.197(8) 0.138(6) 0.096(4) -0.016(4) -0.062(5) 0.012(6)
C19 0.128(5) 0.079(4) 0.187(7) 0.025(4) -0.067(5) 0.009(4)
C20 0.063(2) 0.0393(19) 0.0541(19) 0.0078(15) 0.0037(17) 0.0022(16)
C21 0.079(3) 0.048(2) 0.111(3) 0.015(2) -0.014(3) -0.002(2)
C22 0.067(2) 0.052(2) 0.080(3) 0.000(2) 0.010(2) -0.0033(19)
C23 0.069(3) 0.052(3) 0.106(3) -0.008(2) -0.004(3) 0.010(2)
C24 0.181(8) 0.086(5) 0.314(14) 0.034(7) 0.107(9) 0.073(5)
C25 0.185(9) 0.134(7) 0.258(11) -0.082(8) -0.047(8) 0.065(7)

loop_
_atom_type_symbol
_atom_type_description
_atom_type_scat_dispersion_real
_atom_type_scat_dispersion_imag
_atom_type_scat_source
C C 0.0033 0.0016 'International Tables Vol C Tables 4.2.6.8 and 6.1.1.4'
H H 0.0000 0.0000 'International Tables Vol C Tables 4.2.6.8 and 6.1.1.4'
N N 0.0061 0.0033 'International Tables Vol C Tables 4.2.6.8 and 6.1.1.4'
O O 0.0106 0.0060 'International Tables Vol C Tables 4.2.6.8 and 6.1.1.4'

loop_
_geom_angle_atom_site_label_1
_geom_angle_atom_site_label_2
_geom_angle_atom_site_label_3
_geom_angle
C5 O1 C7 105.6(3)
C4 O2 C7 105.1(4)
C15 O6 C16 120.8(3)
C10 O8 C11 121.9(3)
C23 O10 C24 117.0(5)
O3 N1 O4 119.9(4)
O3 N1 C1 119.2(4)
O4 N1 C1 120.9(4)
C10 N2 N3 117.4(3)
C10 N2 C9 124.9(3)
N3 N2 C9 107.2(3)
C15 N3 N2 122.4(3)
C15 N3 C21 121.2(3)
N2 N3 C21 110.9(3)
C2 C1 C6 124.7(3)
C2 C1 N1 121.1(3)
C6 C1 N1 114.1(3)
C1 C2 C3 117.3(3)
C1 C2 C8 125.6(3)
C3 C2 C8 117.0(3)
C4 C3 C2 118.6(4)
O2 C4 C5 109.8(3)
O2 C4 C3 128.2(4)
C5 C4 C3 122.0(4)
C6 C5 C4 122.1(4)
C6 C5 O1 128.0(4)
C4 C5 O1 109.9(4)
C5 C6 C1 115.4(4)
O1 C7 O2 108.6(4)
C2 C8 C9 111.8(3)
N2 C9 C8 110.4(3)
N2 C9 C20 103.5(3)
C8 C9 C20 113.6(3)
O7 C10 O8 125.8(4)
O7 C10 N2 125.3(4)
O8 C10 N2 108.8(3)
O8 C11 C12 110.0(4)
O8 C11 C13 101.6(3)
C12 C11 C13 113.2(5)
O8 C11 C14 109.5(4)
C12 C11 C14 112.4(5)
C13 C11 C14 109.5(6)
O5 C15 O6 125.9(4)
O5 C15 N3 122.0(4)
O6 C15 N3 112.2(3)
O6 C16 C17 110.7(4)
O6 C16 C19 101.6(4)
C17 C16 C19 112.5(6)
O6 C16 C18 109.0(5)
C17 C16 C18 113.1(6)
C19 C16 C18 109.3(5)
C22 C20 C21 113.0(3)
C22 C20 C9 110.8(3)
C21 C20 C9 104.5(3)
N3 C21 C20 105.9(3)
C23 C22 C20 114.4(4)
O9 C23 O10 122.5(4)
O9 C23 C22 126.5(4)
O10 C23 C22 111.0(5)
C25 C24 O10 108.5(9)

loop_
_geom_bond_atom_site_label_1
_geom_bond_atom_site_label_2
_geom_bond_distance
O1 C5 1.379(5)
O1 C7 1.403(6)
O2 C4 1.367(5)
O2 C7 1.445(6)
O3 N1 1.188(6)
O4 N1 1.209(5)
O5 C15 1.209(5)
O6 C15 1.334(5)
O6 C16 1.482(6)
O7 C10 1.207(5)
O8 C10 1.349(5)
O8 C11 1.470(5)
O9 C23 1.194(6)
O10 C23 1.309(6)
O10 C24 1.491(8)
N1 C1 1.467(5)
N2 C10 1.366(5)
N2 N3 1.409(4)
N2 C9 1.481(5)
N3 C15 1.366(5)
N3 C21 1.447(5)
C1 C2 1.394(5)
C1 C6 1.398(5)
C2 C3 1.401(5)
C2 C8 1.522(5)
C3 C4 1.378(5)
C4 C5 1.379(6)
C5 C6 1.365(6)
C8 C9 1.536(5)
C9 C20 1.555(5)
C11 C12 1.489(8)
C11 C13 1.513(7)
C11 C14 1.540(8)
C16 C17 1.504(8)
C16 C19 1.516(7)
C16 C18 1.536(8)
C20 C22 1.514(6)
C20 C21 1.527(6)
C22 C23 1.487(6)
C24 C25 1.350(14)

loop_
_geom_torsion_atom_site_label_1
_geom_torsion_atom_site_label_2
_geom_torsion_atom_site_label_3
_geom_torsion_atom_site_label_4
_geom_torsion
C10 N2 N3 C15 84.5(5)
C9 N2 N3 C15 -128.9(4)
C10 N2 N3 C21 -121.6(4)
C9 N2 N3 C21 25.0(4)
O3 N1 C1 C2 -166.1(6)
O4 N1 C1 C2 12.5(6)
O3 N1 C1 C6 11.2(7)
O4 N1 C1 C6 -170.2(5)
C6 C1 C2 C3 0.1(6)
N1 C1 C2 C3 177.1(4)
C6 C1 C2 C8 -176.8(4)
N1 C1 C2 C8 0.2(6)
C1 C2 C3 C4 0.6(6)
C8 C2 C3 C4 177.8(4)
C7 O2 C4 C5 4.9(6)
C7 O2 C4 C3 -174.4(5)
C2 C3 C4 O2 178.9(4)
C2 C3 C4 C5 -0.4(7)
O2 C4 C5 C6 179.9(4)
C3 C4 C5 C6 -0.7(7)
O2 C4 C5 O1 1.1(6)
C3 C4 C5 O1 -179.4(4)
C7 O1 C5 C6 174.5(5)
C7 O1 C5 C4 -6.9(6)
C4 C5 C6 C1 1.4(7)
O1 C5 C6 C1 179.9(5)
C2 C1 C6 C5 -1.1(6)
N1 C1 C6 C5 -178.3(4)
C5 O1 C7 O2 9.9(6)
C4 O2 C7 O1 -9.3(6)
C1 C2 C8 C9 77.6(4)
C3 C2 C8 C9 -99.4(4)
C10 N2 C9 C8 -123.7(4)
N3 N2 C9 C8 92.9(3)
C10 N2 C9 C20 114.5(4)
N3 N2 C9 C20 -28.9(4)
C2 C8 C9 N2 69.4(4)
C2 C8 C9 C20 -175.0(3)
C11 O8 C10 O7 -7.9(7)
C11 O8 C10 N2 168.5(4)
N3 N2 C10 O7 -18.6(6)
C9 N2 C10 O7 -158.7(4)
N3 N2 C10 O8 164.9(3)
C9 N2 C10 O8 24.9(5)
C10 O8 C11 C12 -60.0(6)
C10 O8 C11 C13 179.9(5)
C10 O8 C11 C14 64.1(6)
C16 O6 C15 O5 16.1(7)
C16 O6 C15 N3 -163.7(4)
N2 N3 C15 O5 175.3(4)
C21 N3 C15 O5 24.0(7)
N2 N3 C15 O6 -4.9(6)
C21 N3 C15 O6 -156.2(4)
C15 O6 C16 C17 -70.8(6)
C15 O6 C16 C19 169.5(5)
C15 O6 C16 C18 54.1(6)
N2 C9 C20 C22 -99.5(3)
C8 C9 C20 C22 140.8(3)
N2 C9 C20 C21 22.4(4)
C8 C9 C20 C21 -97.3(4)
C15 N3 C21 C20 144.6(4)
N2 N3 C21 C20 -9.7(5)
C22 C20 C21 N3 112.0(4)
C9 C20 C21 N3 -8.5(4)
C21 C20 C22 C23 63.8(5)
C9 C20 C22 C23 -179.4(3)
C24 O10 C23 O9 1.8(11)
C24 O10 C23 C22 -178.7(7)
C20 C22 C23 O9 11.5(7)
C20 C22 C23 O10 -168.0(5)
C23 O10 C24 C25 -136.5(9)
